data_4002419
loop_
_publ_author_name
'Palmer, H.M.'
'Snedden, A.'
'Wright, A.J.'
'Greaves, C.'

_publ_section_title
;
 Crystal structure and magnetic properties of Ca2 Mn Al O5.5 an n=3
 brownmillerite phase
;
_journal_name_full 'Chemistry of Materials (1,1989-)'
_journal_page_first 1130
_journal_page_last 1133
_journal_volume 18
_journal_year 2006
_chemical_formula_sum 'Al Ca2 Mn O5.5'
_chemical_name_systematic 'Ca2 Mn Al O5.5'
_space_group_IT_number 74
_symmetry_space_group_name_Hall '-I 2b 2'
_symmetry_space_group_name_H-M 'I m m a'
_cell_angle_alpha 90
_cell_angle_beta 90
_cell_angle_gamma 90
_cell_formula_units_Z 8
_cell_length_a 5.286
_cell_length_b 29.5334
_cell_length_c 5.4027
_cell_volume 843.435
_citation_journal_id_ASTM CMATEX
_cod_data_source_file Palmer_CMATEX_2006_812.cif
_cod_data_source_block Al1Ca2Mn1O5.5
_cod_original_cell_volume 843.4346
_cod_original_formula_sum 'Al1 Ca2 Mn1 O5.5'
_cod_database_code 4002419

loop_
_symmetry_equiv_pos_as_xyz
x,y,z
-x,-y+1/2,z
x,-y,-z
-x,y+1/2,-z
-x,-y,-z
x,y-1/2,-z
-x,y,z
x,-y-1/2,z
x+1/2,y+1/2,z+1/2
-x+1/2,-y+1,z+1/2
x+1/2,-y+1/2,-z+1/2
-x+1/2,y+1,-z+1/2
-x+1/2,-y+1/2,-z+1/2
x+1/2,y,-z+1/2
-x+1/2,y+1/2,z+1/2
x+1/2,-y,z+1/2

loop_
_atom_site_label
_atom_site_type_symbol
_atom_site_fract_x
_atom_site_fract_y
_atom_site_fract_z
_atom_site_occupancy
_atom_site_U_iso_or_equiv
O1 O-2 0.25 0.00606 0.25 1 0.0
O3 O-2 0.25 0.62135 0.25 1 0.0
Al2 Al+3 0.0515 0.25 0.074 0.5 0.0
O4 O-2 0 0.06559 0.0625 1 0.0
O6 O-2 0.1146 0.25 0.363 0.5 0.0
Al1 Al+3 0 0 0 1 0.0
Ca1 Ca+2 0 0.05826 0.5051 1 0.0
Ca2 Ca+2 0 0.32006 0.5268 1 0.0
Mn1 Mn+4 0 0.12583 0.0051 1 0.0
O2 O-2 0.25 0.13722 0.25 1 0.0
O5 O-2 0 0.3029 -0.0595 1 0.0
